data_7230353
loop_
_publ_author_name
'Alapour, S.'
'Zamisa, S. J.'
'Silva, J. R. A.'
'Alves, C. N.'
'Omondi, B.'
'Ramjugernath, D.'
'Koorbanally, N. A.'

_publ_section_title
;
 Investigations into the flexibility of the 3D structure and rigid
 backbone of quinoline by fluorine addition to enhance its blue emission
;
_journal_issue 16
_journal_name_full CrystEngComm
_journal_page_first 2316
_journal_paper_doi 10.1039/C8CE00094H
_journal_volume 20
_journal_year 2018
_chemical_formula_moiety 'C16 H9 F6 N'
_chemical_formula_sum 'C16 H9 F6 N'
_chemical_formula_weight 329.24
_space_group_crystal_system monoclinic
_space_group_IT_number 15
_space_group_name_Hall '-C 2yc'
_space_group_name_H-M_alt 'C 1 2/c 1'
_symmetry_space_group_name_Hall '-C 2yc'
_symmetry_space_group_name_H-M 'C 1 2/c 1'
_atom_sites_solution_hydrogens geom
_audit_creation_method SHELXL-2014
_audit_update_record
;
2017-11-10 deposited with the CCDC.
2018-03-23 downloaded from the CCDC.
;
_cell_angle_alpha 90
_cell_angle_beta 107.003(2)
_cell_angle_gamma 90
_cell_formula_units_Z 16
_cell_length_a 15.8480(15)
_cell_length_b 15.2591(14)
_cell_length_c 24.008(2)
_cell_measurement_reflns_used 49872
_cell_measurement_temperature 173(2)
_cell_measurement_theta_max 28.39
_cell_measurement_theta_min 1.77
_cell_volume 5552.0(9)
_computing_cell_refinement 'SAINT-plus (Bruker, 2008)'
_computing_data_collection 'APEX2 (Bruker, 2008)'
_computing_data_reduction 'SAINT-Plus and XPREP (Bruker, 2008)'
_computing_molecular_graphics 'ORTEP3 (Farrugia, 2012)'
_computing_publication_material 'WinGX (Farrugia, 2012)'
_computing_structure_refinement 'SHELXL-2014 (Sheldrick, 2014)'
_computing_structure_solution 'SHELXL-2014 (Sheldrick, 2014)'
_diffrn_ambient_temperature 173(2)
_diffrn_measured_fraction_theta_full 1.000
_diffrn_measured_fraction_theta_max 0.999
_diffrn_measurement_device_type 'Bruker APEX-II CCD'
_diffrn_measurement_method '\f and \w scans'
_diffrn_radiation_monochromator graphite
_diffrn_radiation_source 'sealed tube'
_diffrn_radiation_type MoK\a
_diffrn_radiation_wavelength 0.71073
_diffrn_reflns_av_R_equivalents 0.0378
_diffrn_reflns_av_unetI/netI 0.0228
_diffrn_reflns_Laue_measured_fraction_full 1.000
_diffrn_reflns_Laue_measured_fraction_max 0.999
_diffrn_reflns_limit_h_max 20
_diffrn_reflns_limit_h_min -21
_diffrn_reflns_limit_k_max 20
_diffrn_reflns_limit_k_min -20
_diffrn_reflns_limit_l_max 32
_diffrn_reflns_limit_l_min -32
_diffrn_reflns_number 49872
_diffrn_reflns_point_group_measured_fraction_full 1.000
_diffrn_reflns_point_group_measured_fraction_max 0.999
_diffrn_reflns_theta_full 25.242
_diffrn_reflns_theta_max 28.395
_diffrn_reflns_theta_min 1.774
_exptl_absorpt_coefficient_mu 0.149
_exptl_absorpt_correction_T_max 0.984
_exptl_absorpt_correction_T_min 0.916
_exptl_absorpt_correction_type multi-scan
_exptl_absorpt_process_details 'SADABS (Bruker, 2012)'
_exptl_crystal_colour colourless
_exptl_crystal_density_diffrn 1.576
_exptl_crystal_description block
_exptl_crystal_F_000 2656
_exptl_crystal_recrystallization_method 'Re-crystallisation from solvent: Chloroform'
_exptl_crystal_size_max 0.530
_exptl_crystal_size_mid 0.210
_exptl_crystal_size_min 0.180
_refine_diff_density_max 0.400
_refine_diff_density_min -0.251
_refine_diff_density_rms 0.044
_refine_ls_extinction_method none
_refine_ls_goodness_of_fit_ref 1.022
_refine_ls_hydrogen_treatment constr
_refine_ls_matrix_type full
_refine_ls_number_parameters 443
_refine_ls_number_reflns 6965
_refine_ls_number_restraints 51
_refine_ls_restrained_S_all 1.020
_refine_ls_R_factor_all 0.0562
_refine_ls_R_factor_gt 0.0393
_refine_ls_shift/su_max 0.000
_refine_ls_shift/su_mean 0.000
_refine_ls_structure_factor_coef Fsqd
_refine_ls_weighting_details 'w=1/[\s^2^(Fo^2^)+(0.0513P)^2^+4.3997P] where P=(Fo^2^+2Fc^2^)/3'
_refine_ls_weighting_scheme calc
_refine_ls_wR_factor_gt 0.1011
_refine_ls_wR_factor_ref 0.1127
_reflns_Friedel_coverage 0.000
_reflns_number_gt 5373
_reflns_number_total 6965
_reflns_threshold_expression 'I > 2\s(I)'
_cod_data_source_file c8ce00094h2.cif
_cod_data_source_block 4I
_cod_depositor_comments 'Adding full bibliography for 7230349--7230358.cif.'
_cod_database_code 7230353
_shelx_space_group_comment
;
The symmetry employed for this shelxl refinement is uniquely defined
by the following loop, which should always be used as a source of
symmetry information in preference to the above space-group names.
They are only intended as comments.
;
_shelx_estimated_absorpt_t_min 0.925
_shelx_estimated_absorpt_t_max 0.974
_shelxl_version_number 2014-3

loop_
_space_group_symop_operation_xyz
'x, y, z'
'-x, y, -z+1/2'
'x+1/2, y+1/2, z'
'-x+1/2, y+1/2, -z+1/2'
'-x, -y, -z'
'x, -y, z-1/2'
'-x+1/2, -y+1/2, -z'
'x+1/2, -y+1/2, z-1/2'

loop_
_atom_site_label
_atom_site_type_symbol
_atom_site_fract_x
_atom_site_fract_y
_atom_site_fract_z
_atom_site_U_iso_or_equiv
_atom_site_adp_type
_atom_site_occupancy
_atom_site_site_symmetry_order
_atom_site_calc_flag
_atom_site_refinement_flags_posn
_atom_site_refinement_flags_adp
_atom_site_refinement_flags_occupancy
_atom_site_disorder_assembly
_atom_site_disorder_group
F1 F 0.14207(8) 0.12476(6) 0.38508(4) 0.0480(3) Uani 1 1 d . . . . .
F2 F 0.20064(7) 0.08624(6) 0.31947(5) 0.0457(3) Uani 1 1 d . . . . .
F3 F 0.06176(7) 0.08358(7) 0.30174(5) 0.0544(3) Uani 1 1 d . . . . .
F4 F 0.17601(6) 0.19662(6) 0.15122(4) 0.0371(2) Uani 1 1 d . . . . .
F5 F 0.03488(6) 0.19795(6) 0.12509(4) 0.0416(2) Uani 1 1 d . . . . .
F6 F 0.10555(7) 0.27189(6) 0.07730(4) 0.0430(2) Uani 1 1 d . . . . .
N1 N 0.11753(8) 0.23107(7) 0.25082(5) 0.0237(2) Uani 1 1 d . . . . .
C10 C 0.13293(10) 0.12918(9) 0.32835(6) 0.0276(3) Uani 1 1 d . . . . .
C1 C 0.12770(9) 0.22285(9) 0.30683(5) 0.0241(3) Uani 1 1 d . . . . .
C2 C 0.13466(9) 0.29200(9) 0.34627(6) 0.0268(3) Uani 1 1 d . . . . .
H3A H 0.1427 0.2808 0.3864 0.032 Uiso 1 1 calc R U . . .
C3 C 0.12959(9) 0.37673(9) 0.32549(6) 0.0256(3) Uani 1 1 d . . . . .
C4 C 0.11919(9) 0.38977(9) 0.26505(6) 0.0248(3) Uani 1 1 d . . . . .
C5 C 0.11503(10) 0.47426(9) 0.24005(6) 0.0310(3) Uani 1 1 d . . . . .
H6A H 0.1177 0.5247 0.2637 0.037 Uiso 1 1 calc R U . . .
C6 C 0.10723(11) 0.48372(10) 0.18247(7) 0.0352(3) Uani 1 1 d . . . . .
H7A H 0.1041 0.5407 0.1661 0.042 Uiso 1 1 calc R U . . .
C7 C 0.10382(10) 0.40936(10) 0.14695(6) 0.0318(3) Uani 1 1 d . . . . .
H8A H 0.0989 0.4169 0.1068 0.038 Uiso 1 1 calc R U . . .
C8 C 0.10746(9) 0.32666(9) 0.16946(6) 0.0254(3) Uani 1 1 d . . . . .
C9 C 0.11467(9) 0.31421(9) 0.22967(5) 0.0227(3) Uani 1 1 d . . . . .
C11 C 0.10590(10) 0.24840(10) 0.13139(6) 0.0283(3) Uani 1 1 d . . . . .
C12 C 0.13555(10) 0.44916(10) 0.36453(6) 0.0293(3) Uani 1 1 d . . . . .
C13 C 0.14189(11) 0.50554(10) 0.39926(6) 0.0315(3) Uani 1 1 d . . . . .
C14 C 0.15190(12) 0.57331(10) 0.44211(6) 0.0381(4) Uani 1 1 d . . . . .
H14A H 0.1734 0.5535 0.4836 0.046 Uiso 1 1 calc R U . . .
C15 C 0.09033(13) 0.65002(12) 0.43093(9) 0.0493(5) Uani 1 1 d . . . . .
H15A H 0.0435 0.6522 0.3932 0.059 Uiso 1 1 calc R U . . .
H15B H 0.0733 0.6743 0.4643 0.059 Uiso 1 1 calc R U . . .
C16 C 0.18186(13) 0.66234(11) 0.43032(8) 0.0451(4) Uani 1 1 d . . . . .
H16A H 0.2222 0.6944 0.4633 0.054 Uiso 1 1 calc R U . . .
H16B H 0.1925 0.6723 0.3922 0.054 Uiso 1 1 calc R U . . .
F1B F 0.13188(7) 0.76314(7) 0.28496(4) 0.0435(2) Uani 1 1 d . . . . .
F2B F 0.19190(6) 0.68732(6) 0.23174(4) 0.0363(2) Uani 1 1 d . . . . .
F3B F 0.05162(6) 0.70307(6) 0.20651(4) 0.0374(2) Uani 1 1 d . . . . .
F4B F 0.1358(10) 0.5823(8) 0.0665(6) 0.0557(19) Uani 0.50(4) 1 d D U P A 1
F5B F 0.1922(6) 0.6398(6) 0.0065(4) 0.0484(15) Uani 0.50(4) 1 d D U P A 1
F6B F 0.0541(6) 0.6325(9) -0.0137(5) 0.063(2) Uani 0.50(4) 1 d D U P A 1
N1B N 0.12813(8) 0.73931(7) 0.11179(5) 0.0240(2) Uani 1 1 d . . . . .
C1B C 0.12810(10) 0.74524(10) 0.22949(6) 0.0285(3) Uani 1 1 d . . . . .
C2B C 0.13510(9) 0.82695(9) 0.19630(5) 0.0261(3) Uani 1 1 d . . . . .
C3B C 0.14123(11) 0.90726(10) 0.22259(6) 0.0348(3) Uani 1 1 d . . . . .
H3B H 0.1442 0.9108 0.2626 0.042 Uiso 1 1 calc R U . . .
C4B C 0.14311(12) 0.98471(11) 0.19099(7) 0.0392(4) Uani 1 1 d . . . . .
H4B H 0.1482 1.0399 0.2100 0.047 Uiso 1 1 calc R U . . .
C5B C 0.13764(11) 0.98080(10) 0.13330(6) 0.0340(3) Uani 1 1 d . . . . .
H5B H 0.1380 1.0333 0.1121 0.041 Uiso 1 1 calc R U . . .
C6B C 0.13148(9) 0.89912(9) 0.10491(6) 0.0260(3) Uani 1 1 d . . . . .
C7B C 0.12498(10) 0.89249(9) 0.04444(6) 0.0273(3) Uani 1 1 d . . . . .
C8B C 0.12153(10) 0.81011(10) 0.02056(6) 0.0294(3) Uani 1 1 d . . . . .
H8B H 0.1173 0.8029 -0.0195 0.035 Uiso 1 1 calc R U . . .
C9B C 0.12433(9) 0.73708(9) 0.05640(6) 0.0254(3) Uani 1 1 d . . . . .
C10B C 0.13139(9) 0.82057(9) 0.13633(5) 0.0237(3) Uani 1 1 d . . . . .
C11B C 0.12486(10) 0.64733(10) 0.02983(6) 0.0302(3) Uani 1 1 d D . . . .
C12B C 0.12359(10) 0.96941(10) 0.01021(6) 0.0312(3) Uani 1 1 d . . . . .
C13B C 0.12400(10) 1.03327(10) -0.01844(6) 0.0312(3) Uani 1 1 d . . . . .
C14B C 0.12802(10) 1.10921(10) -0.05272(6) 0.0311(3) Uani 1 1 d . . . . .
H14B H 0.1265 1.1671 -0.0335 0.037 Uiso 1 1 calc R U . . .
C15B C 0.18459(11) 1.10481(11) -0.09388(7) 0.0355(3) Uani 1 1 d . . . . .
H15C H 0.2177 1.1581 -0.0982 0.043 Uiso 1 1 calc R U . . .
H15D H 0.2150 1.0489 -0.0962 0.043 Uiso 1 1 calc R U . . .
C16B C 0.08727(11) 1.10689(11) -0.11800(7) 0.0372(4) Uani 1 1 d . . . . .
H16C H 0.0572 1.0522 -0.1354 0.045 Uiso 1 1 calc R U . . .
H16D H 0.0599 1.1614 -0.1374 0.045 Uiso 1 1 calc R U . . .
F7B F 0.1993(7) 0.6327(8) 0.0190(9) 0.076(2) Uani 0.50(4) 1 d D U P A 2
F9B F 0.1112(17) 0.5834(9) 0.0629(6) 0.078(4) Uani 0.50(4) 1 d D U P A 2
F8B F 0.0629(7) 0.6404(8) -0.0201(3) 0.056(2) Uani 0.50(4) 1 d D U P A 2

loop_
_atom_site_aniso_label
_atom_site_aniso_U_11
_atom_site_aniso_U_22
_atom_site_aniso_U_33
_atom_site_aniso_U_23
_atom_site_aniso_U_13
_atom_site_aniso_U_12
F1 0.0902(8) 0.0341(5) 0.0235(4) 0.0079(4) 0.0227(5) 0.0128(5)
F2 0.0602(7) 0.0303(5) 0.0570(6) 0.0099(4) 0.0334(5) 0.0139(4)
F3 0.0547(7) 0.0381(6) 0.0564(6) 0.0174(5) -0.0056(5) -0.0176(5)
F4 0.0433(5) 0.0372(5) 0.0311(4) -0.0025(4) 0.0113(4) 0.0101(4)
F5 0.0436(6) 0.0435(5) 0.0392(5) -0.0137(4) 0.0146(4) -0.0131(4)
F6 0.0666(7) 0.0441(6) 0.0207(4) 0.0020(4) 0.0163(4) 0.0042(5)
N1 0.0282(6) 0.0229(6) 0.0207(5) 0.0013(4) 0.0080(4) 0.0002(5)
C10 0.0360(8) 0.0272(7) 0.0203(6) 0.0007(5) 0.0092(6) 0.0005(6)
C1 0.0277(7) 0.0238(7) 0.0217(6) 0.0013(5) 0.0087(5) 0.0004(5)
C2 0.0331(8) 0.0293(7) 0.0187(6) -0.0007(5) 0.0086(5) -0.0014(6)
C3 0.0269(7) 0.0261(7) 0.0247(6) -0.0036(5) 0.0088(5) -0.0011(5)
C4 0.0265(7) 0.0244(7) 0.0239(6) -0.0003(5) 0.0079(5) -0.0003(5)
C5 0.0389(8) 0.0230(7) 0.0315(7) 0.0002(5) 0.0111(6) -0.0005(6)
C6 0.0467(9) 0.0249(7) 0.0340(7) 0.0070(6) 0.0117(7) -0.0002(6)
C7 0.0393(8) 0.0321(8) 0.0245(6) 0.0056(6) 0.0099(6) 0.0002(6)
C8 0.0274(7) 0.0272(7) 0.0221(6) 0.0012(5) 0.0078(5) 0.0002(5)
C9 0.0234(7) 0.0239(6) 0.0209(6) 0.0007(5) 0.0064(5) 0.0004(5)
C11 0.0332(8) 0.0325(7) 0.0198(6) 0.0008(5) 0.0085(5) -0.0006(6)
C12 0.0343(8) 0.0288(7) 0.0252(6) 0.0001(5) 0.0094(6) -0.0009(6)
C13 0.0396(9) 0.0270(7) 0.0280(7) 0.0006(6) 0.0099(6) -0.0003(6)
C14 0.0597(11) 0.0280(8) 0.0248(7) -0.0027(6) 0.0095(7) 0.0010(7)
C15 0.0455(10) 0.0422(10) 0.0583(11) -0.0183(8) 0.0123(9) 0.0066(8)
C16 0.0515(11) 0.0315(9) 0.0519(10) -0.0115(7) 0.0144(8) -0.0054(8)
F1B 0.0676(7) 0.0466(6) 0.0203(4) -0.0008(4) 0.0194(4) 0.0022(5)
F2B 0.0397(5) 0.0393(5) 0.0308(4) 0.0042(4) 0.0115(4) 0.0087(4)
F3B 0.0363(5) 0.0436(5) 0.0346(4) 0.0032(4) 0.0141(4) -0.0074(4)
F4B 0.113(5) 0.025(2) 0.032(2) 0.0013(14) 0.024(3) 0.010(2)
F5B 0.067(4) 0.042(2) 0.052(2) -0.0120(18) 0.043(3) -0.002(2)
F6B 0.036(3) 0.053(4) 0.083(5) -0.037(4) -0.008(3) 0.001(2)
N1B 0.0282(6) 0.0246(6) 0.0205(5) -0.0027(4) 0.0092(4) -0.0015(5)
C1B 0.0337(8) 0.0353(8) 0.0184(6) -0.0012(5) 0.0107(5) 0.0016(6)
C2B 0.0290(7) 0.0310(7) 0.0194(6) -0.0029(5) 0.0087(5) -0.0010(6)
C3B 0.0456(9) 0.0369(8) 0.0236(6) -0.0084(6) 0.0126(6) -0.0022(7)
C4B 0.0565(11) 0.0291(8) 0.0343(8) -0.0107(6) 0.0170(7) -0.0056(7)
C5B 0.0471(9) 0.0251(7) 0.0321(7) -0.0042(6) 0.0154(7) -0.0045(6)
C6B 0.0303(7) 0.0263(7) 0.0234(6) -0.0024(5) 0.0112(5) -0.0027(6)
C7B 0.0327(8) 0.0275(7) 0.0239(6) 0.0014(5) 0.0117(6) -0.0019(6)
C8B 0.0410(8) 0.0315(7) 0.0182(6) -0.0010(5) 0.0126(6) -0.0022(6)
C9B 0.0308(7) 0.0252(7) 0.0216(6) -0.0030(5) 0.0098(5) -0.0009(5)
C10B 0.0255(7) 0.0264(7) 0.0206(6) -0.0026(5) 0.0089(5) -0.0010(5)
C11B 0.0413(9) 0.0287(7) 0.0213(6) -0.0033(5) 0.0103(6) 0.0014(6)
C12B 0.0411(9) 0.0288(7) 0.0267(7) -0.0012(5) 0.0144(6) -0.0021(6)
C13B 0.0377(8) 0.0300(7) 0.0273(7) -0.0008(6) 0.0115(6) -0.0017(6)
C14B 0.0414(9) 0.0232(7) 0.0297(7) 0.0016(5) 0.0122(6) -0.0017(6)
C15B 0.0402(9) 0.0326(8) 0.0365(8) 0.0071(6) 0.0155(7) -0.0019(7)
C16B 0.0405(9) 0.0382(9) 0.0311(7) 0.0079(6) 0.0075(7) 0.0022(7)
F7B 0.040(2) 0.073(4) 0.113(6) -0.050(4) 0.019(3) 0.009(2)
F9B 0.178(11) 0.023(3) 0.053(5) -0.004(2) 0.067(6) -0.012(5)
F8B 0.084(6) 0.037(2) 0.028(2) -0.0121(17) -0.012(2) 0.008(3)

loop_
_atom_type_symbol
_atom_type_description
_atom_type_scat_dispersion_real
_atom_type_scat_dispersion_imag
_atom_type_scat_source
C C 0.0033 0.0016 'International Tables Vol C Tables 4.2.6.8 and 6.1.1.4'
H H 0.0000 0.0000 'International Tables Vol C Tables 4.2.6.8 and 6.1.1.4'
N N 0.0061 0.0033 'International Tables Vol C Tables 4.2.6.8 and 6.1.1.4'
F F 0.0171 0.0103 'International Tables Vol C Tables 4.2.6.8 and 6.1.1.4'

loop_
_geom_angle_atom_site_label_1
_geom_angle_atom_site_label_2
_geom_angle_atom_site_label_3
_geom_angle
C1 N1 C9 116.84(11)
F3 C10 F2 106.17(12)
F3 C10 F1 106.91(12)
F2 C10 F1 106.79(12)
F3 C10 C1 112.25(12)
F2 C10 C1 112.19(12)
F1 C10 C1 112.12(11)
N1 C1 C2 125.62(13)
N1 C1 C10 114.70(12)
C2 C1 C10 119.67(11)
C3 C2 C1 118.48(12)
C3 C2 H3A 120.8
C1 C2 H3A 120.8
C2 C3 C4 118.43(12)
C2 C3 C12 120.01(12)
C4 C3 C12 121.56(13)
C5 C4 C9 119.84(12)
C5 C4 C3 122.41(12)
C9 C4 C3 117.74(12)
C6 C5 C4 120.47(13)
C6 C5 H6A 119.8
C4 C5 H6A 119.8
C5 C6 C7 120.36(13)
C5 C6 H7A 119.8
C7 C6 H7A 119.8
C8 C7 C6 120.90(13)
C8 C7 H8A 119.5
C6 C7 H8A 119.5
C7 C8 C9 120.27(13)
C7 C8 C11 120.19(12)
C9 C8 C11 119.53(12)
N1 C9 C4 122.84(11)
N1 C9 C8 119.01(12)
C4 C9 C8 118.15(12)
F4 C11 F5 106.61(12)
F4 C11 F6 105.68(11)
F5 C11 F6 106.19(11)
F4 C11 C8 113.02(11)
F5 C11 C8 113.04(12)
F6 C11 C8 111.76(12)
C13 C12 C3 176.23(16)
C12 C13 C14 178.52(18)
C13 C14 C16 119.65(14)
C13 C14 C15 120.36(15)
C16 C14 C15 58.76(12)
C13 C14 H14A 115.4
C16 C14 H14A 115.4
C15 C14 H14A 115.4
C16 C15 C14 60.49(12)
C16 C15 H15A 117.7
C14 C15 H15A 117.7
C16 C15 H15B 117.7
C14 C15 H15B 117.7
H15A C15 H15B 114.8
C15 C16 C14 60.75(12)
C15 C16 H16A 117.7
C14 C16 H16A 117.7
C15 C16 H16B 117.7
C14 C16 H16B 117.7
H16A C16 H16B 114.8
C9B N1B C10B 116.38(11)
F2B C1B F3B 106.42(12)
F2B C1B F1B 106.34(11)
F3B C1B F1B 106.16(11)
F2B C1B C2B 113.55(12)
F3B C1B C2B 112.25(11)
F1B C1B C2B 111.62(12)
C3B C2B C10B 120.18(13)
C3B C2B C1B 120.34(12)
C10B C2B C1B 119.42(12)
C2B C3B C4B 120.82(13)
C2B C3B H3B 119.6
C4B C3B H3B 119.6
C5B C4B C3B 120.33(14)
C5B C4B H4B 119.8
C3B C4B H4B 119.8
C4B C5B C6B 120.30(14)
C4B C5B H5B 119.9
C6B C5B H5B 119.9
C5B C6B C10B 120.07(12)
C5B C6B C7B 121.87(13)
C10B C6B C7B 118.06(12)
C8B C7B C6B 118.06(12)
C8B C7B C12B 121.24(12)
C6B C7B C12B 120.69(13)
C7B C8B C9B 118.73(12)
C7B C8B H8B 120.6
C9B C8B H8B 120.6
N1B C9B C8B 125.80(12)
N1B C9B C11B 116.50(12)
C8B C9B C11B 117.69(11)
N1B C10B C6B 122.93(11)
N1B C10B C2B 118.80(12)
C6B C10B C2B 118.27(12)
F4B C11B F6B 108.8(8)
F7B C11B F8B 106.5(8)
F7B C11B F9B 108.2(8)
F8B C11B F9B 106.3(9)
F4B C11B F5B 104.5(8)
F6B C11B F5B 104.5(7)
F7B C11B C9B 110.9(5)
F4B C11B C9B 114.9(7)
F6B C11B C9B 112.6(5)
F8B C11B C9B 111.3(5)
F9B C11B C9B 113.3(8)
F5B C11B C9B 110.8(4)
C13B C12B C7B 178.75(17)
C12B C13B C14B 177.75(17)
C13B C14B C16B 119.95(13)
C13B C14B C15B 118.16(13)
C16B C14B C15B 58.54(10)
C13B C14B H14B 116.0
C16B C14B H14B 116.0
C15B C14B H14B 116.0
C16B C15B C14B 60.50(10)
C16B C15B H15C 117.7
C14B C15B H15C 117.7
C16B C15B H15D 117.7
C14B C15B H15D 117.7
H15C C15B H15D 114.8
C15B C16B C14B 60.96(10)
C15B C16B H16C 117.7
C14B C16B H16C 117.7
C15B C16B H16D 117.7
C14B C16B H16D 117.7
H16C C16B H16D 114.8

loop_
_geom_bond_atom_site_label_1
_geom_bond_atom_site_label_2
_geom_bond_distance
F1 C10 1.3285(15)
F2 C10 1.3267(17)
F3 C10 1.3204(18)
F4 C11 1.3327(17)
F5 C11 1.3352(17)
F6 C11 1.3456(15)
N1 C1 1.3128(16)
N1 C9 1.3623(17)
C10 C1 1.5137(19)
C1 C2 1.4004(19)
C2 C3 1.380(2)
C2 H3A 0.9500
C3 C4 1.4257(18)
C3 C12 1.4342(19)
C4 C5 1.4155(19)
C4 C9 1.4215(18)
C5 C6 1.359(2)
C5 H6A 0.9500
C6 C7 1.411(2)
C6 H7A 0.9500
C7 C8 1.367(2)
C7 H8A 0.9500
C8 C9 1.4291(17)
C8 C11 1.4994(19)
C12 C13 1.182(2)
C13 C14 1.434(2)
C14 C16 1.493(2)
C14 C15 1.497(2)
C14 H14A 1.0000
C15 C16 1.467(3)
C15 H15A 0.9900
C15 H15B 0.9900
C16 H16A 0.9900
C16 H16B 0.9900
F1B C1B 1.3435(15)
F2B C1B 1.3321(17)
F3B C1B 1.3403(18)
F4B C11B 1.303(9)
F5B C11B 1.347(6)
F6B C11B 1.310(7)
N1B C9B 1.3141(16)
N1B C10B 1.3673(17)
C1B C2B 1.501(2)
C2B C3B 1.369(2)
C2B C10B 1.4268(17)
C3B C4B 1.409(2)
C3B H3B 0.9500
C4B C5B 1.364(2)
C4B H4B 0.9500
C5B C6B 1.4102(19)
C5B H5B 0.9500
C6B C10B 1.4164(19)
C6B C7B 1.4285(18)
C7B C8B 1.376(2)
C7B C12B 1.4293(19)
C8B C9B 1.4006(19)
C8B H8B 0.9500
C9B C11B 1.5119(19)
C11B F7B 1.300(7)
C11B F8B 1.313(6)
C11B F9B 1.315(10)
C12B C13B 1.194(2)
C13B C14B 1.434(2)
C14B C16B 1.511(2)
C14B C15B 1.518(2)
C14B H14B 1.0000
C15B C16B 1.481(2)
C15B H15C 0.9900
C15B H15D 0.9900
C16B H16C 0.9900
C16B H16D 0.9900

loop_
_geom_torsion_atom_site_label_1
_geom_torsion_atom_site_label_2
_geom_torsion_atom_site_label_3
_geom_torsion_atom_site_label_4
_geom_torsion
C9 N1 C1 C2 0.9(2)
C9 N1 C1 C10 -178.42(12)
F3 C10 C1 N1 -58.83(17)
F2 C10 C1 N1 60.64(17)
F1 C10 C1 N1 -179.20(12)
F3 C10 C1 C2 121.83(14)
F2 C10 C1 C2 -118.70(14)
F1 C10 C1 C2 1.46(19)
N1 C1 C2 C3 0.8(2)
C10 C1 C2 C3 -179.94(13)
C1 C2 C3 C4 -1.2(2)
C1 C2 C3 C12 179.37(13)
C2 C3 C4 C5 -178.80(14)
C12 C3 C4 C5 0.7(2)
C2 C3 C4 C9 0.0(2)
C12 C3 C4 C9 179.44(13)
C9 C4 C5 C6 -0.4(2)
C3 C4 C5 C6 178.39(14)
C4 C5 C6 C7 -0.5(2)
C5 C6 C7 C8 0.6(2)
C6 C7 C8 C9 0.1(2)
C6 C7 C8 C11 -178.56(14)
C1 N1 C9 C4 -2.2(2)
C1 N1 C9 C8 177.37(12)
C5 C4 C9 N1 -179.42(13)
C3 C4 C9 N1 1.8(2)
C5 C4 C9 C8 1.0(2)
C3 C4 C9 C8 -177.78(12)
C7 C8 C9 N1 179.53(13)
C11 C8 C9 N1 -1.8(2)
C7 C8 C9 C4 -0.9(2)
C11 C8 C9 C4 177.76(12)
C7 C8 C11 F4 122.38(15)
C9 C8 C11 F4 -56.29(17)
C7 C8 C11 F5 -116.41(15)
C9 C8 C11 F5 64.92(17)
C7 C8 C11 F6 3.32(19)
C9 C8 C11 F6 -175.35(12)
C13 C14 C15 C16 -108.37(18)
C13 C14 C16 C15 109.57(18)
F2B C1B C2B C3B -122.30(15)
F3B C1B C2B C3B 116.94(15)
F1B C1B C2B C3B -2.1(2)
F2B C1B C2B C10B 60.45(17)
F3B C1B C2B C10B -60.30(17)
F1B C1B C2B C10B -179.35(13)
C10B C2B C3B C4B 0.6(2)
C1B C2B C3B C4B -176.61(15)
C2B C3B C4B C5B 0.9(3)
C3B C4B C5B C6B -1.0(3)
C4B C5B C6B C10B -0.3(2)
C4B C5B C6B C7B 179.52(15)
C5B C6B C7B C8B 178.34(14)
C10B C6B C7B C8B -1.8(2)
C5B C6B C7B C12B -0.6(2)
C10B C6B C7B C12B 179.20(13)
C6B C7B C8B C9B 0.1(2)
C12B C7B C8B C9B 179.13(14)
C10B N1B C9B C8B -1.4(2)
C10B N1B C9B C11B 177.34(12)
C7B C8B C9B N1B 1.6(2)
C7B C8B C9B C11B -177.13(14)
C9B N1B C10B C6B -0.5(2)
C9B N1B C10B C2B 179.66(13)
C5B C6B C10B N1B -178.08(14)
C7B C6B C10B N1B 2.1(2)
C5B C6B C10B C2B 1.8(2)
C7B C6B C10B C2B -178.08(13)
C3B C2B C10B N1B 177.94(13)
C1B C2B C10B N1B -4.8(2)
C3B C2B C10B C6B -1.9(2)
C1B C2B C10B C6B 175.34(13)
N1B C9B C11B F7B -109.0(10)
C8B C9B C11B F7B 69.9(10)
N1B C9B C11B F4B -5.0(8)
C8B C9B C11B F4B 173.9(8)
N1B C9B C11B F6B 120.3(8)
C8B C9B C11B F6B -60.9(8)
N1B C9B C11B F8B 132.6(6)
C8B C9B C11B F8B -48.5(6)
N1B C9B C11B F9B 13.0(12)
C8B C9B C11B F9B -168.2(12)
N1B C9B C11B F5B -123.1(4)
C8B C9B C11B F5B 55.8(4)
C13B C14B C15B C16B 109.66(16)
C13B C14B C16B C15B -106.62(16)
